data_7027170
loop_
_publ_author_name
'Reeves, Zoe R.'
'Mann, Karen L. V.'
'Jeffery, John C.'
'McCleverty, Jon A.'
'Ward, Michael D.'
'Barigelletti, Francesco'
'Armaroli, Nicola'

_publ_section_title
;
 Lanthanide complexes of a new sterically hindered potentially hexadentate
 podand ligand based on a tris(pyrazolyl)borate core; crystal structures,
 solution structures and luminescence properties
;
_journal_issue 3
_journal_name_full 'Journal of the Chemical Society, Dalton Transactions'
_journal_page_first 349
_journal_paper_doi 10.1039/a808724e
_journal_year 1999
_chemical_formula_sum 'C27 H27 B Gd N11 O7'
_chemical_formula_weight 785.65
_chemical_name_systematic
; 
 ? 
;
_space_group_IT_number 2
_symmetry_cell_setting triclinic
_symmetry_space_group_name_Hall '-P 1'
_symmetry_space_group_name_H-M 'P -1'
_atom_sites_solution_hydrogens geom
_atom_sites_solution_primary direct
_atom_sites_solution_secondary difmap
_audit_creation_method SHELXL
_cell_angle_alpha 70.356(7)
_cell_angle_beta 82.054(8)
_cell_angle_gamma 73.900(13)
_cell_formula_units_Z 4
_cell_length_a 10.870(2)
_cell_length_b 16.4827(13)
_cell_length_c 18.996(2)
_cell_measurement_temperature 173(2)
_cell_volume 3075.8(7)
_computing_structure_refinement 'SHELXL-93 (Sheldrick, 1993)'
_computing_structure_solution 'SHELXS-86 (Sheldrick, 1990)'
_diffrn_ambient_temperature 173(2)
_diffrn_measurement_device 'Siemens SMART Area Detector'
_diffrn_measurement_method '\w rotation with narrow frames (0.3 degrees)'
_diffrn_radiation_monochromator graphite
_diffrn_radiation_source 'fine-focus sealed tube'
_diffrn_radiation_type MoK\a
_diffrn_radiation_wavelength 0.71073
_diffrn_reflns_av_R_equivalents 0.0207
_diffrn_reflns_av_sigmaI/netI 0.0340
_diffrn_reflns_limit_h_max 14
_diffrn_reflns_limit_h_min -14
_diffrn_reflns_limit_k_max 21
_diffrn_reflns_limit_k_min -21
_diffrn_reflns_limit_l_max 24
_diffrn_reflns_limit_l_min -24
_diffrn_reflns_number 31882
_diffrn_reflns_theta_max 27.50
_diffrn_reflns_theta_min 1.95
_exptl_absorpt_coefficient_mu 2.221
_exptl_absorpt_correction_T_max 0.64
_exptl_absorpt_correction_T_min 0.49
_exptl_absorpt_correction_type 'Empirical, pseudo-azimuthal scan (SADABS)'
_exptl_crystal_colour colourless
_exptl_crystal_density_diffrn 1.697
_exptl_crystal_F_000 1564
_exptl_crystal_size_max 0.2
_exptl_crystal_size_mid 0.2
_exptl_crystal_size_min 0.3
_refine_diff_density_max 1.621
_refine_diff_density_min -0.907
_refine_diff_density_rms 0.072
_refine_ls_extinction_method none
_refine_ls_goodness_of_fit_all 0.916
_refine_ls_goodness_of_fit_obs 0.971
_refine_ls_matrix_type full
_refine_ls_number_parameters 853
_refine_ls_number_reflns 13905
_refine_ls_number_restraints 0
_refine_ls_restrained_S_all 0.916
_refine_ls_restrained_S_obs 0.971
_refine_ls_R_factor_all 0.0301
_refine_ls_R_factor_obs 0.0226
_refine_ls_shift/esd_max 0.143
_refine_ls_shift/esd_mean 0.001
_refine_ls_structure_factor_coef Fsqd
_refine_ls_weighting_details 'w=1/[\s^2^(Fo^2^)+(0.0334P)^2^+0.0000P] where P=(Fo^2^+2Fc^2^)/3'
_refine_ls_weighting_scheme calc
_refine_ls_wR_factor_all 0.0579
_refine_ls_wR_factor_obs 0.0557
_reflns_number_observed 11633
_reflns_number_total 13905
_reflns_observed_criterion >2sigma(I)
_cod_data_source_file 808724esup1.cif
_cod_data_source_block choc
_cod_depositor_comments
;
The following automatic conversions were performed:

'_symmetry_cell_setting' value 'Triclinic' changed to 'triclinic'
according to /home/saulius/struct/CIF-dictionaries/cif_core.dic
dictionary named 'cif_core.dic' version 2.4.2 from 2011-04-26.

Automatic conversion script
Id: cif_fix_values 1891 2012-01-12 08:04:46Z andrius 

The following automatic conversions were performed:

'_refine_ls_weighting_scheme' value 'calc
w=1/[\s^2^(Fo^2^)+(0.0334P)^2^+0.0000P] where P=(Fo^2^+2Fc^2^)/3' was
changed to 'calc'. New tag '_refine_ls_weighting_details' was
created. The value of the new tag was set to
'w=1/[\s^2^(Fo^2^)+(0.0334P)^2^+0.0000P] where P=(Fo^2^+2Fc^2^)/3'.

Automatic conversion script
Id: cif_fix_values 3143 2015-03-26 13:38:13Z robertas 
;
_cod_original_cell_volume 3076.0(6)
_cod_original_sg_symbol_H-M P-1
_cod_database_code 7027170

loop_
_symmetry_equiv_pos_as_xyz
'x, y, z'
'-x, -y, -z'

loop_
_atom_site_aniso_label
_atom_site_aniso_U_11
_atom_site_aniso_U_22
_atom_site_aniso_U_33
_atom_site_aniso_U_23
_atom_site_aniso_U_13
_atom_site_aniso_U_12
Gd1 0.02173(6) 0.01804(6) 0.01982(6) -0.00771(4) -0.00192(4) -0.00486(5)
Gd2 0.02832(7) 0.02979(7) 0.02315(6) -0.01093(5) 0.00192(5) -0.01327(6)
B1 0.030(2) 0.037(2) 0.037(2) -0.0197(13) -0.0175(13) 0.0030(14)
B2 0.027(2) 0.0294(15) 0.0327(15) -0.0095(12) 0.0005(12) -0.0107(13)
N11 0.0263(11) 0.0241(10) 0.0249(10) -0.0113(8) -0.0035(8) -0.0040(9)
N12 0.0298(12) 0.0317(11) 0.0277(11) -0.0163(9) -0.0078(9) -0.0055(9)
C13 0.037(2) 0.0391(15) 0.0248(12) -0.0155(11) -0.0031(11) -0.0143(12)
C14 0.037(2) 0.0308(13) 0.0263(12) -0.0166(10) 0.0060(11) -0.0147(12)
C15 0.0297(13) 0.0217(11) 0.0220(11) -0.0101(9) 0.0045(10) -0.0108(10)
N21 0.0272(11) 0.0208(10) 0.0246(10) -0.0084(8) 0.0015(8) -0.0071(9)
C22 0.0292(13) 0.0222(11) 0.0244(12) -0.0093(9) 0.0054(10) -0.0119(10)
C23 0.0344(15) 0.0267(13) 0.0325(13) -0.0157(10) 0.0053(11) -0.0095(11)
C24 0.039(2) 0.0242(13) 0.045(2) -0.0187(12) 0.0082(13) -0.0057(12)
C25 0.0289(14) 0.0253(13) 0.0402(15) -0.0105(11) 0.0019(11) -0.0020(11)
C26 0.0278(14) 0.0237(12) 0.0292(13) -0.0079(10) 0.0030(10) -0.0082(10)
C27 0.0311(15) 0.0315(14) 0.0357(14) -0.0122(11) -0.0055(11) -0.0012(12)
N31 0.0261(11) 0.0271(11) 0.0255(10) -0.0124(8) -0.0047(8) -0.0024(9)
N32 0.0244(12) 0.0318(12) 0.0370(12) -0.0176(9) -0.0105(9) 0.0013(9)
C33 0.0237(14) 0.0337(15) 0.060(2) -0.0259(13) -0.0095(13) -0.0015(12)
C34 0.0260(14) 0.0328(14) 0.047(2) -0.0185(12) 0.0025(12) -0.0054(12)
C35 0.0254(13) 0.0228(12) 0.0333(13) -0.0110(10) 0.0008(10) -0.0039(10)
N41 0.0349(12) 0.0192(10) 0.0210(10) -0.0081(8) -0.0043(8) -0.0055(9)
C42 0.0343(15) 0.0210(12) 0.0253(12) -0.0088(9) 0.0005(10) -0.0026(11)
C43 0.044(2) 0.038(2) 0.0332(15) -0.0120(12) 0.0078(12) -0.0027(14)
C44 0.071(2) 0.049(2) 0.0226(14) -0.0132(13) 0.0054(14) -0.002(2)
C45 0.068(2) 0.036(2) 0.0253(14) -0.0141(12) -0.0118(14) 0.001(2)
C46 0.048(2) 0.0189(12) 0.0264(13) -0.0081(10) -0.0107(11) -0.0019(12)
C47 0.050(2) 0.0300(14) 0.044(2) -0.0158(12) -0.0220(14) -0.0060(13)
N51 0.0364(13) 0.0260(11) 0.0240(10) -0.0085(8) -0.0041(9) -0.0015(10)
N52 0.0468(15) 0.0258(11) 0.0257(11) -0.0095(9) -0.0120(10) 0.0034(10)
C53 0.086(3) 0.031(2) 0.0298(15) -0.0104(12) -0.028(2) 0.006(2)
C54 0.091(3) 0.0289(15) 0.0255(14) -0.0023(11) -0.011(2) -0.013(2)
C55 0.060(2) 0.0225(13) 0.0246(13) -0.0085(10) 0.0008(12) -0.0025(13)
N61 0.0369(13) 0.0181(10) 0.0393(13) -0.0072(9) 0.0102(10) -0.0053(9)
C62 0.054(2) 0.0187(12) 0.039(2) -0.0047(11) 0.0127(13) -0.0074(13)
C63 0.083(3) 0.053(2) 0.041(2) -0.014(2) 0.022(2) -0.020(2)
C64 0.073(3) 0.064(3) 0.075(3) -0.013(2) 0.043(2) -0.029(2)
C65 0.049(2) 0.041(2) 0.086(3) -0.019(2) 0.025(2) -0.017(2)
C66 0.032(2) 0.0178(12) 0.066(2) -0.0074(12) 0.0119(14) -0.0046(11)
C67 0.032(2) 0.034(2) 0.075(2) -0.0200(15) -0.0021(15) -0.0091(13)
N71 0.0259(11) 0.0167(9) 0.0339(11) -0.0090(8) -0.0009(9) -0.0040(8)
O72 0.0225(10) 0.0481(12) 0.0500(12) -0.0246(9) 0.0046(8) -0.0102(9)
O73 0.0269(10) 0.0266(9) 0.0292(9) -0.0084(7) -0.0030(7) -0.0088(7)
O74 0.0286(10) 0.0288(9) 0.0308(9) -0.0140(7) -0.0017(7) -0.0070(8)
N81 0.0434(14) 0.0244(10) 0.0229(10) -0.0090(8) -0.0018(9) -0.0113(10)
O82 0.090(2) 0.0376(11) 0.0313(11) 0.0084(9) -0.0181(11) -0.0366(12)
O83 0.0289(10) 0.0220(8) 0.0261(8) -0.0081(7) -0.0041(7) -0.0075(7)
O84 0.0319(10) 0.0270(9) 0.0297(9) -0.0112(7) -0.0030(7) -0.0120(8)
O91 0.0334(10) 0.0196(8) 0.0298(9) -0.0092(7) 0.0027(7) -0.0072(7)
N111 0.0262(11) 0.0273(11) 0.0274(10) -0.0100(8) -0.0034(8) -0.0082(9)
N112 0.0267(12) 0.0256(11) 0.0343(11) -0.0110(9) -0.0039(9) -0.0073(9)
C113 0.0315(15) 0.0324(14) 0.047(2) -0.0168(12) -0.0105(12) -0.0099(12)
C114 0.037(2) 0.0307(14) 0.045(2) -0.0196(12) -0.0120(13) -0.0045(12)
C115 0.0321(14) 0.0245(12) 0.0281(13) -0.0097(10) -0.0070(11) -0.0046(11)
N121 0.0325(13) 0.0274(11) 0.0297(11) -0.0106(9) -0.0039(9) -0.0059(10)
C122 0.0322(14) 0.0227(12) 0.0305(13) -0.0110(10) -0.0061(11) -0.0026(11)
C123 0.042(2) 0.039(2) 0.0323(14) -0.0181(12) -0.0087(12) 0.0006(13)
C124 0.049(2) 0.044(2) 0.0314(15) -0.0177(13) 0.0002(13) -0.0032(14)
C125 0.035(2) 0.037(2) 0.041(2) -0.0172(12) 0.0058(12) -0.0067(13)
C126 0.0299(15) 0.0292(13) 0.0388(15) -0.0120(11) -0.0028(11) -0.0052(11)
C127 0.035(2) 0.058(2) 0.050(2) -0.020(2) -0.0050(14) -0.0103(15)
N131 0.0362(13) 0.0263(11) 0.0253(11) -0.0100(8) 0.0012(9) -0.0060(10)
N132 0.0278(12) 0.0304(11) 0.0264(11) -0.0103(9) 0.0007(9) -0.0072(9)
C133 0.032(2) 0.043(2) 0.0306(14) -0.0180(12) -0.0030(11) -0.0029(13)
C134 0.047(2) 0.0321(14) 0.0314(14) -0.0128(11) -0.0074(12) 0.0018(13)
C135 0.047(2) 0.0279(13) 0.0208(12) -0.0103(10) -0.0008(11) -0.0056(12)
N141 0.063(2) 0.0299(12) 0.0241(11) -0.0117(9) 0.0036(11) -0.0218(12)
C142 0.061(2) 0.0293(14) 0.0179(12) -0.0110(10) 0.0031(12) -0.0113(14)
C143 0.076(2) 0.0305(15) 0.035(2) -0.0120(12) 0.0026(15) -0.008(2)
C144 0.112(4) 0.027(2) 0.042(2) -0.0124(13) 0.006(2) -0.020(2)
C145 0.105(3) 0.042(2) 0.038(2) -0.0184(14) 0.015(2) -0.043(2)
C146 0.077(2) 0.043(2) 0.0284(14) -0.0167(12) 0.0101(14) -0.032(2)
C147 0.079(3) 0.056(2) 0.068(2) -0.020(2) 0.016(2) -0.046(2)
N151 0.0284(12) 0.0298(11) 0.0244(10) -0.0083(8) 0.0014(9) -0.0093(9)
N152 0.0254(11) 0.0281(11) 0.0291(11) -0.0061(9) 0.0035(9) -0.0095(9)
C153 0.0318(15) 0.0330(14) 0.0336(14) -0.0020(11) 0.0066(11) -0.0102(12)
C154 0.036(2) 0.038(2) 0.0268(13) -0.0020(11) 0.0043(11) -0.0051(13)
C155 0.0316(15) 0.0311(14) 0.0265(13) -0.0076(10) 0.0018(11) -0.0048(11)
N161 0.0307(13) 0.0356(12) 0.0305(11) -0.0120(9) -0.0045(9) -0.0053(10)
C162 0.035(2) 0.0349(14) 0.0240(12) -0.0065(11) -0.0018(11) -0.0047(12)
C163 0.043(2) 0.064(2) 0.0311(15) -0.0193(14) -0.0012(13) -0.005(2)
C164 0.057(2) 0.072(2) 0.033(2) -0.025(2) -0.0118(15) -0.003(2)
C165 0.050(2) 0.059(2) 0.047(2) -0.018(2) -0.023(2) -0.005(2)
C166 0.035(2) 0.038(2) 0.042(2) -0.0133(13) -0.0089(13) -0.0018(13)
C167 0.033(2) 0.062(2) 0.072(2) -0.033(2) -0.004(2) -0.007(2)
N171 0.0376(14) 0.0376(13) 0.0286(12) -0.0126(10) 0.0066(10) -0.0093(11)
O172 0.0523(15) 0.079(2) 0.0271(11) -0.0046(10) 0.0124(10) -0.0107(13)
O173 0.0359(11) 0.0450(11) 0.0286(9) -0.0167(8) 0.0032(8) -0.0161(9)
O174 0.0323(11) 0.0457(12) 0.0343(10) -0.0101(9) 0.0034(8) -0.0091(9)
N181 0.068(2) 0.0384(14) 0.0454(15) -0.0146(12) -0.0169(14) -0.0207(14)
O182 0.106(2) 0.067(2) 0.080(2) -0.0392(14) -0.035(2) -0.030(2)
O183 0.0478(14) 0.0546(13) 0.0512(13) -0.0181(11) -0.0057(10) -0.0257(11)
O184 0.0543(14) 0.0380(11) 0.0330(10) -0.0155(8) -0.0042(9) -0.0147(10)
O191 0.0390(12) 0.0416(11) 0.0373(10) -0.0212(9) -0.0035(8) -0.0083(9)

loop_
_atom_site_label
_atom_site_type_symbol
_atom_site_fract_x
_atom_site_fract_y
_atom_site_fract_z
_atom_site_U_iso_or_equiv
_atom_site_thermal_displace_type
_atom_site_occupancy
_atom_site_calc_flag
_atom_site_refinement_flags
Gd1 Gd 0.049257(11) 0.244055(7) 0.039413(6) 0.01932(3) Uani 1 d .
Gd2 Gd 0.296178(12) 0.275286(8) 0.466772(6) 0.02544(4) Uani 1 d .
B1 B -0.2183(3) 0.3101(2) -0.0875(2) 0.0334(7) Uani 1 d .
H1 H -0.2923(3) 0.3233(2) -0.1189(2) 0.040 Uiso 1 calc R
B2 B 0.0070(3) 0.1921(2) 0.5083(2) 0.0291(6) Uani 1 d .
H2 H -0.0736(3) 0.1711(2) 0.5189(2) 0.035 Uiso 1 calc R
N11 N -0.0227(2) 0.18195(13) -0.04471(10) 0.0244(4) Uani 1 d .
N12 N -0.1285(2) 0.21831(14) -0.08592(11) 0.0277(5) Uani 1 d .
C13 C -0.1338(3) 0.1668(2) -0.12705(13) 0.0310(6) Uani 1 d .
H13B H -0.1988(3) 0.1785(2) -0.16041(13) 0.037 Uiso 1 calc R
C14 C -0.0304(3) 0.0949(2) -0.11281(13) 0.0288(6) Uani 1 d .
H14G H -0.0095(3) 0.0474(2) -0.13340(13) 0.035 Uiso 1 calc R
C15 C 0.0382(2) 0.10684(15) -0.06107(12) 0.0233(5) Uani 1 d .
N21 N 0.2072(2) 0.07162(12) 0.02347(10) 0.0239(4) Uani 1 d .
C22 C 0.1579(2) 0.0495(2) -0.02753(13) 0.0243(5) Uani 1 d .
C23 C 0.2173(3) -0.0257(2) -0.04922(14) 0.0298(6) Uani 1 d .
H23A H 0.1811(3) -0.0384(2) -0.08587(14) 0.036 Uiso 1 calc R
C24 C 0.3286(3) -0.0813(2) -0.0171(2) 0.0354(6) Uani 1 d .
H24A H 0.3696(3) -0.1334(2) -0.0303(2) 0.042 Uiso 1 calc R
C25 C 0.3793(3) -0.0597(2) 0.03462(15) 0.0328(6) Uani 1 d .
H25A H 0.4566(3) -0.0968(2) 0.05715(15) 0.039 Uiso 1 calc R
C26 C 0.3178(2) 0.0163(2) 0.05404(13) 0.0271(5) Uani 1 d .
C27 C 0.3759(3) 0.0362(2) 0.11190(14) 0.0333(6) Uani 1 d .
H27A H 0.3699(16) 0.1001(2) 0.0969(5) 0.050 Uiso 1 calc R
H27B H 0.4662(5) 0.0033(9) 0.1162(7) 0.050 Uiso 1 calc R
H27C H 0.3296(11) 0.0180(11) 0.1603(3) 0.050 Uiso 1 calc R
N31 N -0.1868(2) 0.29502(13) 0.04585(11) 0.0257(4) Uani 1 d .
N32 N -0.2684(2) 0.30673(14) -0.00694(12) 0.0301(5) Uani 1 d .
C33 C -0.3873(3) 0.3106(2) 0.0241(2) 0.0365(6) Uani 1 d .
H33A H -0.4611(3) 0.3181(2) -0.0012(2) 0.044 Uiso 1 calc R
C34 C -0.3858(3) 0.3020(2) 0.0985(2) 0.0347(6) Uani 1 d .
H34A H -0.4560(3) 0.3022(2) 0.1344(2) 0.042 Uiso 1 calc R
C35 C -0.2578(2) 0.2930(2) 0.10942(14) 0.0272(5) Uani 1 d .
N41 N -0.0688(2) 0.28417(12) 0.16511(10) 0.0245(4) Uani 1 d .
C42 C -0.1943(3) 0.2866(2) 0.17557(13) 0.0276(5) Uani 1 d .
C43 C -0.2630(3) 0.2883(2) 0.24241(15) 0.0408(7) Uani 1 d .
H43A H -0.3508(3) 0.2873(2) 0.24890(15) 0.049 Uiso 1 calc R
C44 C -0.1991(4) 0.2913(2) 0.2998(2) 0.0504(9) Uani 1 d .
H44A H -0.2427(4) 0.2918(2) 0.3466(2) 0.060 Uiso 1 calc R
C45 C -0.0734(3) 0.2936(2) 0.28817(15) 0.0441(8) Uani 1 d .
H45A H -0.0301(3) 0.2980(2) 0.32635(15) 0.053 Uiso 1 calc R
C46 C -0.0078(3) 0.2894(2) 0.22020(13) 0.0313(6) Uani 1 d .
C47 C 0.1289(3) 0.2937(2) 0.2065(2) 0.0389(7) Uani 1 d .
H47A H 0.1691(6) 0.2662(11) 0.1679(8) 0.058 Uiso 1 calc R
H47B H 0.1740(5) 0.2618(11) 0.2530(3) 0.058 Uiso 1 calc R
H47C H 0.1333(3) 0.3560(2) 0.1897(10) 0.058 Uiso 1 calc R
N51 N -0.0284(2) 0.37526(13) -0.09521(11) 0.0297(5) Uani 1 d .
N52 N -0.1418(2) 0.38050(14) -0.12217(11) 0.0340(5) Uani 1 d .
C53 C -0.1575(4) 0.4439(2) -0.1908(2) 0.0504(9) Uani 1 d .
H53A H -0.2290(4) 0.4604(2) -0.2208(2) 0.061 Uiso 1 calc R
C54 C -0.0536(4) 0.4795(2) -0.2091(2) 0.0497(9) Uani 1 d .
H54A H -0.0381(4) 0.5245(2) -0.2537(2) 0.060 Uiso 1 calc R
C55 C 0.0251(3) 0.4359(2) -0.14873(14) 0.0373(7) Uani 1 d .
N61 N 0.1744(2) 0.45862(13) -0.07800(12) 0.0334(5) Uani 1 d .
C62 C 0.1491(3) 0.4520(2) -0.1428(2) 0.0400(7) Uani 1 d .
C63 C 0.2386(4) 0.4624(2) -0.2037(2) 0.0611(10) Uani 1 d .
H63A H 0.2213(4) 0.4586(2) -0.2500(2) 0.073 Uiso 1 calc R
C64 C 0.3527(4) 0.4783(3) -0.1946(2) 0.0752(13) Uani 1 d .
H64A H 0.4144(4) 0.4858(3) -0.2353(2) 0.090 Uiso 1 calc R
C65 C 0.3785(4) 0.4835(2) -0.1275(2) 0.0607(10) Uani 1 d .
H65A H 0.4573(4) 0.4942(2) -0.1216(2) 0.073 Uiso 1 calc R
C66 C 0.2876(3) 0.4729(2) -0.0693(2) 0.0418(7) Uani 1 d .
C67 C 0.3077(3) 0.4754(2) 0.0059(2) 0.0463(8) Uani 1 d .
H67A H 0.2329(9) 0.5157(11) 0.0219(5) 0.069 Uiso 1 calc R
H67B H 0.3844(12) 0.4967(13) 0.0033(3) 0.069 Uiso 1 calc R
H67C H 0.3188(21) 0.4156(3) 0.0420(3) 0.069 Uiso 1 calc R
N71 N 0.3062(2) 0.25349(13) -0.02682(11) 0.0255(4) Uani 1 d .
O72 O 0.4151(2) 0.25246(13) -0.05386(11) 0.0381(4) Uani 1 d .
O73 O 0.2175(2) 0.25411(11) -0.06391(9) 0.0271(4) Uani 1 d .
O74 O 0.2760(2) 0.25412(11) 0.04031(9) 0.0282(4) Uani 1 d .
N81 N 0.0567(2) 0.08989(13) 0.17261(11) 0.0292(5) Uani 1 d .
O82 O 0.0656(2) 0.02187(13) 0.22626(11) 0.0521(6) Uani 1 d .
O83 O 0.1363(2) 0.13645(10) 0.15968(9) 0.0250(4) Uani 1 d .
O84 O -0.0315(2) 0.11571(11) 0.12645(9) 0.0278(4) Uani 1 d .
O91 O 0.0429(2) 0.38819(10) 0.04276(9) 0.0275(4) Uani 1 d .
N111 N 0.2188(2) 0.15646(13) 0.43285(11) 0.0261(4) Uani 1 d .
N112 N 0.0953(2) 0.14970(13) 0.45256(12) 0.0280(5) Uani 1 d .
C113 C 0.0636(3) 0.1016(2) 0.4161(2) 0.0344(6) Uani 1 d .
H11B H -0.0170(3) 0.0877(2) 0.4208(2) 0.041 Uiso 1 calc R
C114 C 0.1662(3) 0.0760(2) 0.3712(2) 0.0353(6) Uani 1 d .
H11A H 0.1712(3) 0.0421(2) 0.3387(2) 0.042 Uiso 1 calc R
C115 C 0.2621(3) 0.1104(2) 0.38369(13) 0.0278(5) Uani 1 d .
N121 N 0.4912(2) 0.08476(14) 0.39167(11) 0.0295(5) Uani 1 d .
C122 C 0.3926(3) 0.0999(2) 0.34852(14) 0.0282(5) Uani 1 d .
C123 C 0.4121(3) 0.1036(2) 0.27395(15) 0.0373(7) Uani 1 d .
H12B H 0.3418(3) 0.1121(2) 0.24531(15) 0.045 Uiso 1 calc R
C124 C 0.5351(3) 0.0946(2) 0.2419(2) 0.0422(7) Uani 1 d .
H12D H 0.5505(3) 0.0971(2) 0.1909(2) 0.051 Uiso 1 calc R
C125 C 0.6351(3) 0.0820(2) 0.2848(2) 0.0377(6) Uani 1 d .
H12C H 0.7200(3) 0.0773(2) 0.2632(2) 0.045 Uiso 1 calc R
C126 C 0.6108(3) 0.0764(2) 0.35968(15) 0.0326(6) Uani 1 d .
C127 C 0.7166(3) 0.0601(2) 0.4096(2) 0.0466(8) Uani 1 d .
H12E H 0.7142(13) 0.0076(9) 0.4532(6) 0.070 Uiso 1 calc R
H12F H 0.7053(12) 0.1120(6) 0.4263(10) 0.070 Uiso 1 calc R
H12G H 0.7995(3) 0.0501(14) 0.3819(4) 0.070 Uiso 1 calc R
N131 N 0.0673(2) 0.33845(14) 0.45651(11) 0.0294(5) Uani 1 d .
N132 N -0.0272(2) 0.29482(14) 0.47574(11) 0.0281(5) Uani 1 d .
C133 C -0.1422(3) 0.3535(2) 0.46277(14) 0.0349(6) Uani 1 d .
H13C H -0.2230(3) 0.3392(2) 0.47209(14) 0.042 Uiso 1 calc R
C134 C -0.1226(3) 0.4379(2) 0.43365(14) 0.0379(7) Uani 1 d .
H13A H -0.1857(3) 0.4926(2) 0.41877(14) 0.046 Uiso 1 calc R
C135 C 0.0099(3) 0.4257(2) 0.43075(13) 0.0321(6) Uani 1 d .
N141 N 0.2171(3) 0.45969(15) 0.40739(11) 0.0364(6) Uani 1 d .
C142 C 0.0885(3) 0.4912(2) 0.40528(13) 0.0357(7) Uani 1 d .
C143 C 0.0279(4) 0.5811(2) 0.3794(2) 0.0484(8) Uani 1 d .
H14F H -0.0629(4) 0.6005(2) 0.3787(2) 0.058 Uiso 1 calc R
C144 C 0.1030(5) 0.6415(2) 0.3546(2) 0.0601(11) Uani 1 d .
H14A H 0.0646(5) 0.7036(2) 0.3370(2) 0.072 Uiso 1 calc R
C145 C 0.2338(4) 0.6105(2) 0.3558(2) 0.0569(10) Uani 1 d .
H14E H 0.2866(4) 0.6512(2) 0.3382(2) 0.068 Uiso 1 calc R
C146 C 0.2895(4) 0.5197(2) 0.38250(15) 0.0454(8) Uani 1 d .
C147 C 0.4324(4) 0.4874(2) 0.3831(2) 0.0632(10) Uani 1 d .
H14B H 0.4602(4) 0.4373(11) 0.3630(13) 0.095 Uiso 1 calc R
H14C H 0.4594(4) 0.4680(15) 0.4345(3) 0.095 Uiso 1 calc R
H14D H 0.4713(4) 0.5356(5) 0.3521(11) 0.095 Uiso 1 calc R
N151 N 0.1856(2) 0.18482(14) 0.58647(11) 0.0274(5) Uani 1 d .
N152 N 0.0753(2) 0.16332(14) 0.58139(11) 0.0282(5) Uani 1 d .
C153 C 0.0323(3) 0.1189(2) 0.64993(15) 0.0354(6) Uani 1 d .
H15B H -0.0417(3) 0.0960(2) 0.66062(15) 0.042 Uiso 1 calc R
C154 C 0.1140(3) 0.1127(2) 0.70103(15) 0.0374(7) Uani 1 d .
H15A H 0.1074(3) 0.0859(2) 0.75372(15) 0.045 Uiso 1 calc R
C155 C 0.2091(3) 0.1537(2) 0.66000(14) 0.0311(6) Uani 1 d .
N161 N 0.4332(2) 0.15204(15) 0.65555(12) 0.0322(5) Uani 1 d .
C162 C 0.3173(3) 0.1650(2) 0.69136(14) 0.0328(6) Uani 1 d .
C163 C 0.2968(3) 0.1879(2) 0.7567(2) 0.0467(8) Uani 1 d .
H16G H 0.2141(3) 0.1957(2) 0.7813(2) 0.056 Uiso 1 calc R
C164 C 0.3983(3) 0.1991(2) 0.7855(2) 0.0538(9) Uani 1 d .
H16B H 0.3864(3) 0.2154(2) 0.8299(2) 0.065 Uiso 1 calc R
C165 C 0.5164(3) 0.1865(2) 0.7491(2) 0.0509(8) Uani 1 d .
H16F H 0.5875(3) 0.1935(2) 0.7685(2) 0.061 Uiso 1 calc R
C166 C 0.5324(3) 0.1633(2) 0.6835(2) 0.0389(7) Uani 1 d .
C167 C 0.6586(3) 0.1517(2) 0.6405(2) 0.0534(8) Uani 1 d .
H16C H 0.6739(10) 0.0990(9) 0.6243(11) 0.080 Uiso 1 calc R
H16D H 0.7270(4) 0.1441(15) 0.6724(4) 0.080 Uiso 1 calc R
H16E H 0.6575(8) 0.2043(7) 0.5965(7) 0.080 Uiso 1 calc R
N171 N 0.3776(2) 0.32653(15) 0.31003(12) 0.0349(5) Uani 1 d .
O172 O 0.4103(2) 0.3559(2) 0.24473(11) 0.0587(7) Uani 1 d .
O173 O 0.2615(2) 0.32912(12) 0.33129(9) 0.0343(4) Uani 1 d .
O174 O 0.4580(2) 0.29154(13) 0.36184(10) 0.0387(5) Uani 1 d .
N181 N 0.3812(3) 0.3501(2) 0.56247(14) 0.0473(7) Uani 1 d .
O182 O 0.4159(3) 0.3829(2) 0.60255(15) 0.0751(8) Uani 1 d .
O183 O 0.4584(2) 0.31844(15) 0.51562(12) 0.0477(5) Uani 1 d .
O184 O 0.2664(2) 0.34552(13) 0.56511(10) 0.0398(5) Uani 1 d .
O191 O 0.4593(2) 0.14664(13) 0.51074(10) 0.0371(4) Uani 1 d .
H191 H 0.4620 0.1297 0.5614 0.050 Uiso 1 d .
H91B H 0.0826 0.4203 0.0000 0.050 Uiso 1 d .
H192 H 0.4614 0.1129 0.5013 0.050 Uiso 1 d .
H91A H 0.0000 0.4224 0.0600 0.050 Uiso 1 d .

loop_
_atom_type_symbol
_atom_type_description
_atom_type_scat_dispersion_real
_atom_type_scat_dispersion_imag
_atom_type_scat_source
C C 0.0033 0.0016 'International Tables Vol C Tables 4.2.6.8 and 6.1.1.4'
H H 0.0000 0.0000 'International Tables Vol C Tables 4.2.6.8 and 6.1.1.4'
B B 0.0013 0.0007 'International Tables Vol C Tables 4.2.6.8 and 6.1.1.4'
N N 0.0061 0.0033 'International Tables Vol C Tables 4.2.6.8 and 6.1.1.4'
O O 0.0106 0.0060 'International Tables Vol C Tables 4.2.6.8 and 6.1.1.4'
Gd Gd -0.1653 3.9035 'International Tables Vol C Tables 4.2.6.8 and 6.1.1.4'

loop_
_geom_angle_atom_site_label_1
_geom_angle_atom_site_label_2
_geom_angle_atom_site_label_3
_geom_angle
O91 Gd1 N31 84.48(6)
O91 Gd1 N11 136.52(6)
N31 Gd1 N11 75.19(7)
O91 Gd1 O73 91.79(6)
N31 Gd1 O73 134.56(6)
N11 Gd1 O73 77.06(6)
O91 Gd1 O83 106.70(6)
N31 Gd1 O83 112.75(6)
N11 Gd1 O83 116.53(6)
O73 Gd1 O83 111.66(6)
O91 Gd1 O84 134.16(5)
N31 Gd1 O84 73.47(6)
N11 Gd1 O84 75.94(6)
O73 Gd1 O84 132.11(6)
O83 Gd1 O84 51.18(5)
O91 Gd1 O74 71.67(6)
N31 Gd1 O74 156.02(6)
N11 Gd1 O74 124.26(6)
O73 Gd1 O74 51.17(5)
O83 Gd1 O74 73.27(6)
O84 Gd1 O74 121.92(6)
O91 Gd1 N41 64.22(6)
N31 Gd1 N41 61.76(6)
N11 Gd1 N41 130.68(7)
O73 Gd1 N41 151.57(6)
O83 Gd1 N41 65.22(6)
O84 Gd1 N41 69.94(6)
O74 Gd1 N41 104.00(6)
O91 Gd1 N51 68.30(6)
N31 Gd1 N51 71.43(7)
N11 Gd1 N51 68.88(6)
O73 Gd1 N51 65.26(6)
O83 Gd1 N51 173.56(6)
O84 Gd1 N51 135.20(6)
O74 Gd1 N51 100.91(6)
N41 Gd1 N51 114.48(6)
O91 Gd1 N81 123.61(6)
N31 Gd1 N81 93.92(7)
N11 Gd1 N81 96.18(6)
O73 Gd1 N81 124.38(6)
O83 Gd1 N81 25.39(5)
O84 Gd1 N81 25.82(6)
O74 Gd1 N81 97.23(6)
N41 Gd1 N81 65.79(6)
N51 Gd1 N81 161.01(7)
O91 Gd1 N71 81.99(6)
N31 Gd1 N71 154.37(6)
N11 Gd1 N71 100.30(6)
O73 Gd1 N71 25.47(5)
O83 Gd1 N71 92.00(6)
O84 Gd1 N71 130.66(6)
O74 Gd1 N71 25.75(5)
N41 Gd1 N71 128.92(6)
N51 Gd1 N71 83.35(6)
N81 Gd1 N71 111.69(6)
O91 Gd1 N21 147.81(6)
N31 Gd1 N21 127.54(6)
N11 Gd1 N21 61.87(6)
O73 Gd1 N21 64.22(5)
O83 Gd1 N21 67.09(5)
O84 Gd1 N21 68.26(5)
O74 Gd1 N21 76.43(6)
N41 Gd1 N21 129.65(5)
N51 Gd1 N21 114.74(6)
N81 Gd1 N21 64.28(5)
N71 Gd1 N21 67.15(5)
O191 Gd2 N131 146.21(7)
O191 Gd2 O184 103.04(6)
N131 Gd2 O184 83.25(7)
O191 Gd2 O183 73.09(7)
N131 Gd2 O183 130.76(7)
O184 Gd2 O183 52.11(7)
O191 Gd2 O174 78.04(7)
N131 Gd2 O174 125.45(6)
O184 Gd2 O174 125.46(7)
O183 Gd2 O174 77.95(7)
O191 Gd2 O173 117.10(6)
N131 Gd2 O173 74.71(6)
O184 Gd2 O173 135.04(6)
O183 Gd2 O173 120.37(7)
O174 Gd2 O173 51.83(6)
O191 Gd2 N151 77.86(7)
N131 Gd2 N151 73.25(7)
O184 Gd2 N151 69.92(7)
O183 Gd2 N151 104.03(7)
O174 Gd2 N151 154.01(7)
O173 Gd2 N151 135.40(6)
O191 Gd2 N111 77.67(6)
N131 Gd2 N111 76.95(7)
O184 Gd2 N111 140.53(7)
O183 Gd2 N111 150.64(7)
O174 Gd2 N111 93.62(7)
O173 Gd2 N111 71.35(6)
N151 Gd2 N111 71.80(6)
O191 Gd2 N141 149.72(7)
N131 Gd2 N141 63.69(7)
O184 Gd2 N141 69.09(6)
O183 Gd2 N141 79.84(7)
O174 Gd2 N141 83.35(7)
O173 Gd2 N141 66.06(6)
N151 Gd2 N141 122.63(7)
N111 Gd2 N141 127.58(7)
O191 Gd2 N181 88.22(7)
N131 Gd2 N181 107.09(8)
O184 Gd2 N181 25.89(7)
O183 Gd2 N181 26.22(8)
O174 Gd2 N181 101.98(8)
O173 Gd2 N181 132.28(7)
N151 Gd2 N181 86.86(7)
N111 Gd2 N181 156.37(7)
N141 Gd2 N181 72.45(7)
O191 Gd2 N171 99.20(7)
N131 Gd2 N171 99.60(7)
O184 Gd2 N171 134.05(6)
O183 Gd2 N171 98.67(7)
O174 Gd2 N171 26.15(6)
O173 Gd2 N171 25.78(6)
N151 Gd2 N171 154.99(7)
N111 Gd2 N171 83.28(6)
N141 Gd2 N171 71.45(6)
N181 Gd2 N171 118.02(7)
N52 B1 N32 111.9(2)
N52 B1 N12 108.1(2)
N32 B1 N12 108.7(2)
N112 B2 N152 109.3(2)
N112 B2 N132 110.8(2)
N152 B2 N132 109.3(2)
C15 N11 N12 106.3(2)
C15 N11 Gd1 126.6(2)
N12 N11 Gd1 126.99(14)
C13 N12 N11 110.0(2)
C13 N12 B1 127.8(2)
N11 N12 B1 122.0(2)
N12 C13 C14 108.8(2)
C13 C14 C15 104.9(2)
N11 C15 C14 110.0(2)
N11 C15 C22 122.2(2)
C14 C15 C22 127.8(2)
C22 N21 C26 117.0(2)
C22 N21 Gd1 110.48(15)
C26 N21 Gd1 132.4(2)
N21 C22 C23 122.6(2)
N21 C22 C15 118.7(2)
C23 C22 C15 118.7(2)
C24 C23 C22 119.4(2)
C23 C24 C25 118.5(2)
C24 C25 C26 120.2(3)
N21 C26 C25 122.2(2)
N21 C26 C27 119.6(2)
C25 C26 C27 118.1(2)
C35 N31 N32 106.5(2)
C35 N31 Gd1 124.0(2)
N32 N31 Gd1 127.36(15)
C33 N32 N31 109.4(2)
C33 N32 B1 129.8(2)
N31 N32 B1 120.8(2)
N32 C33 C34 109.2(2)
C33 C34 C35 104.3(2)
N31 C35 C34 110.5(2)
N31 C35 C42 118.1(2)
C34 C35 C42 131.3(2)
C42 N41 C46 118.9(2)
C42 N41 Gd1 115.37(15)
C46 N41 Gd1 125.1(2)
N41 C42 C43 122.9(2)
N41 C42 C35 115.6(2)
C43 C42 C35 121.4(3)
C42 C43 C44 117.9(3)
C45 C44 C43 119.4(3)
C44 C45 C46 120.3(3)
N41 C46 C45 120.4(3)
N41 C46 C47 119.0(2)
C45 C46 C47 120.5(3)
C55 N51 N52 105.8(2)
C55 N51 Gd1 135.3(2)
N52 N51 Gd1 118.56(15)
C53 N52 N51 109.5(3)
C53 N52 B1 126.4(3)
N51 N52 B1 122.6(2)
N52 C53 C54 108.7(3)
C53 C54 C55 105.5(3)
N51 C55 C54 110.5(3)
N51 C55 C62 124.1(2)
C54 C55 C62 125.5(3)
C62 N61 C66 121.2(2)
N61 C62 C63 120.2(3)
N61 C62 C55 118.7(2)
C63 C62 C55 121.1(3)
C64 C63 C62 118.1(4)
C65 C64 C63 121.1(3)
C64 C65 C66 118.6(4)
N61 C66 C65 120.7(3)
N61 C66 C67 116.7(2)
C65 C66 C67 122.7(3)
O72 N71 O73 121.9(2)
O72 N71 O74 121.6(2)
O73 N71 O74 116.5(2)
O72 N71 Gd1 176.4(2)
O73 N71 Gd1 57.60(11)
O74 N71 Gd1 59.09(11)
N71 O73 Gd1 96.94(13)
N71 O74 Gd1 95.17(13)
O82 N81 O83 121.3(2)
O82 N81 O84 121.8(2)
O83 N81 O84 116.8(2)
O82 N81 Gd1 175.9(2)
O83 N81 Gd1 58.16(10)
O84 N81 Gd1 58.73(11)
N81 O83 Gd1 96.45(13)
N81 O84 Gd1 95.46(13)
C115 N111 N112 105.4(2)
C115 N111 Gd2 134.0(2)
N112 N111 Gd2 118.58(15)
C113 N112 N111 110.1(2)
C113 N112 B2 125.8(2)
N111 N112 B2 124.0(2)
N112 C113 C114 108.8(2)
C113 C114 C115 105.0(2)
N111 C115 C114 110.6(2)
N111 C115 C122 123.6(2)
C114 C115 C122 125.9(2)
C126 N121 C122 118.4(2)
N121 C122 C123 122.0(3)
N121 C122 C115 117.9(2)
C123 C122 C115 120.0(2)
C124 C123 C122 119.0(3)
C125 C124 C123 119.3(3)
C124 C125 C126 119.4(3)
N121 C126 C125 121.9(3)
N121 C126 C127 116.4(2)
C125 C126 C127 121.7(3)
C135 N131 N132 106.7(2)
C135 N131 Gd2 125.4(2)
N132 N131 Gd2 127.8(2)
C133 N132 N131 110.0(2)
C133 N132 B2 130.2(2)
N131 N132 B2 119.8(2)
N132 C133 C134 108.3(3)
C133 C134 C135 105.1(2)
N131 C135 C134 109.9(2)
N131 C135 C142 119.7(3)
C134 C135 C142 130.4(3)
C142 N141 C146 117.5(3)
C142 N141 Gd2 113.6(2)
C146 N141 Gd2 128.8(2)
N141 C142 C143 123.5(3)
N141 C142 C135 117.5(2)
C143 C142 C135 119.1(3)
C144 C143 C142 118.3(4)
C145 C144 C143 118.9(3)
C144 C145 C146 120.4(3)
N141 C146 C145 121.4(3)
N141 C146 C147 119.1(3)
C145 C146 C147 119.4(3)
C155 N151 N152 105.7(2)
C155 N151 Gd2 134.2(2)
N152 N151 Gd2 120.02(14)
C153 N152 N151 110.3(2)
C153 N152 B2 125.8(2)
N151 N152 B2 123.7(2)
N152 C153 C154 108.0(2)
C153 C154 C155 105.9(2)
N151 C155 C154 110.0(2)
N151 C155 C162 124.2(2)
C154 C155 C162 125.7(2)
C162 N161 C166 118.7(2)
N161 C162 C163 122.3(3)
N161 C162 C155 118.4(2)
C163 C162 C155 119.2(3)
C164 C163 C162 119.0(3)
C165 C164 C163 119.0(3)
C164 C165 C166 120.0(3)
N161 C166 C165 121.0(3)
N161 C166 C167 117.1(3)
C165 C166 C167 121.9(3)
O172 N171 O173 121.9(2)
O172 N171 O174 122.3(2)
O173 N171 O174 115.8(2)
O172 N171 Gd2 173.9(2)
O173 N171 Gd2 58.16(11)
O174 N171 Gd2 57.99(12)
N171 O173 Gd2 96.05(14)
N171 O174 Gd2 95.85(14)
O182 N181 O184 121.6(3)
O182 N181 O183 122.1(3)
O184 N181 O183 116.3(2)
O182 N181 Gd2 179.1(2)
O184 N181 Gd2 57.89(13)
O183 N181 Gd2 58.45(13)
N181 O183 Gd2 95.3(2)
N181 O184 Gd2 96.2(2)

loop_
_geom_bond_atom_site_label_1
_geom_bond_atom_site_label_2
_geom_bond_distance
Gd1 O91 2.380(2)
Gd1 N31 2.468(2)
Gd1 N11 2.471(2)
Gd1 O73 2.486(2)
Gd1 O83 2.490(2)
Gd1 O84 2.501(2)
Gd1 O74 2.518(2)
Gd1 N41 2.744(2)
Gd1 N51 2.792(2)
Gd1 N81 2.913(2)
Gd1 N71 2.923(2)
Gd1 N21 2.974(2)
Gd2 O191 2.339(2)
Gd2 N131 2.424(2)
Gd2 O184 2.452(2)
Gd2 O183 2.463(2)
Gd2 O174 2.464(2)
Gd2 O173 2.470(2)
Gd2 N151 2.607(2)
Gd2 N111 2.621(2)
Gd2 N141 2.786(2)
Gd2 N181 2.878(2)
Gd2 N171 2.891(2)
B1 N52 1.531(4)
B1 N32 1.539(4)
B1 N12 1.550(4)
B2 N112 1.540(4)
B2 N152 1.534(4)
B2 N132 1.549(3)
N11 C15 1.347(3)
N11 N12 1.358(3)
N12 C13 1.350(3)
C13 C14 1.367(4)
C14 C15 1.405(3)
C15 C22 1.461(3)
N21 C22 1.359(3)
N21 C26 1.358(3)
C22 C23 1.397(3)
C23 C24 1.374(4)
C24 C25 1.374(4)
C25 C26 1.389(3)
C26 C27 1.505(4)
N31 C35 1.335(3)
N31 N32 1.361(3)
N32 C33 1.338(3)
C33 C34 1.374(4)
C34 C35 1.395(4)
C35 C42 1.475(3)
N41 C42 1.343(3)
N41 C46 1.351(3)
C42 C43 1.385(4)
C43 C44 1.392(4)
C44 C45 1.362(5)
C45 C46 1.399(4)
C46 C47 1.490(4)
N51 C55 1.359(3)
N51 N52 1.369(3)
N52 C53 1.367(3)
C53 C54 1.366(5)
C54 C55 1.393(4)
C55 C62 1.470(4)
N61 C62 1.342(4)
N61 C66 1.357(4)
C62 C63 1.401(4)
C63 C64 1.381(6)
C64 C65 1.377(5)
C65 C66 1.376(4)
C66 C67 1.490(4)
N71 O72 1.222(3)
N71 O73 1.266(3)
N71 O74 1.275(3)
N81 O82 1.226(2)
N81 O83 1.257(3)
N81 O84 1.274(3)
N111 C115 1.352(3)
N111 N112 1.368(3)
N112 C113 1.348(3)
C113 C114 1.366(4)
C114 C115 1.398(4)
C115 C122 1.472(4)
N121 C126 1.348(3)
N121 C122 1.356(3)
C122 C123 1.386(3)
C123 C124 1.381(4)
C124 C125 1.376(4)
C125 C126 1.387(4)
C126 C127 1.501(4)
N131 C135 1.345(3)
N131 N132 1.355(3)
N132 C133 1.346(3)
C133 C134 1.379(4)
C134 C135 1.394(4)
C135 C142 1.476(4)
N141 C142 1.351(4)
N141 C146 1.354(4)
C142 C143 1.388(4)
C143 C144 1.382(5)
C144 C145 1.372(5)
C145 C146 1.391(5)
C146 C147 1.497(5)
N151 C155 1.350(3)
N151 N152 1.365(3)
N152 C153 1.353(3)
C153 C154 1.364(4)
C154 C155 1.395(4)
C155 C162 1.469(4)
N161 C162 1.345(3)
N161 C166 1.347(4)
C162 C163 1.388(4)
C163 C164 1.377(5)
C164 C165 1.368(5)
C165 C166 1.399(4)
C166 C167 1.495(4)
N171 O172 1.212(3)
N171 O173 1.265(3)
N171 O174 1.281(3)
N181 O182 1.217(3)
N181 O184 1.264(3)
N181 O183 1.277(3)
